data_1556484
loop_
_publ_author_name
'Feichtner, K.-S.'
'Gessner, V.H.'

_publ_section_title
;
 Synthesis and Characterization of a Sulfonyl- and
 Iminophosphoryl-Functionalized Methanide and Methandiide
;
_journal_name_full Inorganics
_journal_page_first 40
_journal_paper_doi 10.3390/inorganics4040040
_journal_volume 4
_journal_year 2016
_chemical_formula_sum 'C48 H58 K2 N2 O5 P2 S2 Si2'
_chemical_formula_weight 1003.40
_space_group_crystal_system triclinic
_space_group_IT_number 2
_space_group_name_Hall '-P 1'
_space_group_name_H-M_alt 'P -1'
_atom_sites_solution_hydrogens mixed
_cell_angle_alpha 112.315(3)
_cell_angle_beta 90.340(3)
_cell_angle_gamma 110.779(3)
_cell_formula_units_Z 2
_cell_length_a 11.2841(10)
_cell_length_b 15.3705(14)
_cell_length_c 16.8163(15)
_cell_measurement_reflns_used 7525
_cell_measurement_temperature 100(2)
_cell_measurement_theta_max 24.998
_cell_measurement_theta_min 1.956
_cell_volume 2489.2(4)
_computing_cell_refinement 'Saint+ ver. 7.68A (Bruker AXS)'
_computing_data_collection 'APEX2 ver. 2014.9 (Bruker AXS)'
_computing_data_reduction 'Saint+ ver. 7.68A (Bruker AXS)'
_computing_molecular_graphics 'ShelXLe (Huebschle et all, 2011)'
_computing_publication_material 'SHELXL-2014/6 (Sheldrick, 2014)'
_computing_structure_refinement 'SHELXL-2014/7 (Sheldrick, 2014)'
_computing_structure_solution 'SHELXT 2014/4 (Sheldrick, 2014)'
_diffrn_ambient_temperature 100(2)
_diffrn_measured_fraction_theta_full 1.000
_diffrn_measured_fraction_theta_max 1.000
_diffrn_measurement_device_type 'Bruker APEX-CCD'
_diffrn_measurement_method omega-scans
_diffrn_radiation_type MoK\a
_diffrn_radiation_wavelength 0.71073
_diffrn_reflns_av_R_equivalents 0.0755
_diffrn_reflns_av_unetI/netI 0.0611
_diffrn_reflns_Laue_measured_fraction_full 1.000
_diffrn_reflns_Laue_measured_fraction_max 1.000
_diffrn_reflns_limit_h_max 13
_diffrn_reflns_limit_h_min -13
_diffrn_reflns_limit_k_max 18
_diffrn_reflns_limit_k_min -18
_diffrn_reflns_limit_l_max 19
_diffrn_reflns_limit_l_min -19
_diffrn_reflns_number 37279
_diffrn_reflns_point_group_measured_fraction_full 1.000
_diffrn_reflns_point_group_measured_fraction_max 1.000
_diffrn_reflns_theta_full 24.998
_diffrn_reflns_theta_max 24.998
_diffrn_reflns_theta_min 1.956
_diffrn_source 'fine-focus sealed tube'
_exptl_absorpt_coefficient_mu 0.433
_exptl_absorpt_correction_T_max 0.7452
_exptl_absorpt_correction_T_min 0.6528
_exptl_absorpt_correction_type empirical
_exptl_absorpt_process_details Sadabs2008
_exptl_crystal_colour colourless
_exptl_crystal_density_diffrn 1.339
_exptl_crystal_description needle
_exptl_crystal_F_000 1056
_exptl_crystal_size_max 0.15
_exptl_crystal_size_mid 0.05
_exptl_crystal_size_min 0.04
_refine_diff_density_max 0.487
_refine_diff_density_min -0.378
_refine_diff_density_rms 0.064
_refine_ls_extinction_coef .
_refine_ls_extinction_method none
_refine_ls_goodness_of_fit_ref 1.001
_refine_ls_hydrogen_treatment mixed
_refine_ls_matrix_type full
_refine_ls_number_parameters 605
_refine_ls_number_reflns 8770
_refine_ls_number_restraints 0
_refine_ls_restrained_S_all 1.001
_refine_ls_R_factor_all 0.0662
_refine_ls_R_factor_gt 0.0408
_refine_ls_shift/su_max 0.000
_refine_ls_shift/su_mean 0.000
_refine_ls_structure_factor_coef Fsqd
_refine_ls_weighting_details 'w=1/[\s^2^(Fo^2^)+(0.0465P)^2^+1.1645P] where P=(Fo^2^+2Fc^2^)/3'
_refine_ls_weighting_scheme calc
_refine_ls_wR_factor_gt 0.0917
_refine_ls_wR_factor_ref 0.1028
_reflns_Friedel_coverage 0.000
_reflns_Friedel_fraction_full .
_reflns_Friedel_fraction_max .
_reflns_number_gt 6524
_reflns_number_total 8770
_reflns_threshold_expression 'I > 2\s(I)'
_cod_data_source_file Inorganics-2016-4-40.cif
_cod_data_source_block platon_pl
_cod_depositor_comments
;
The following automatic conversions were performed:

data item '_exptl_absorpt_correction_type' value 'Empirical' was
changed to 'empirical' in accordance with the built-in table derived
from the CIF Core dictionary named 'cif_core.dic' version 2.4.5 last
updated on 2014-11-21.

Automatic conversion script
Id: cif_fix_values 6909 2019-04-08 15:41:33Z antanas 
;
_cod_database_code 1556484
_shelx_space_group_comment
;
The symmetry employed for this shelxl refinement is uniquely defined
by the following loop, which should always be used as a source of
symmetry information in preference to the above space-group names.
They are only intended as comments.
;

loop_
_space_group_symop_operation_xyz
'x, y, z'
'-x, -y, -z'

loop_
_atom_site_label
_atom_site_type_symbol
_atom_site_fract_x
_atom_site_fract_y
_atom_site_fract_z
_atom_site_U_iso_or_equiv
_atom_site_adp_type
_atom_site_occupancy
_atom_site_site_symmetry_order
_atom_site_calc_flag
_atom_site_refinement_flags_posn
_atom_site_refinement_flags_adp
_atom_site_refinement_flags_occupancy
_atom_site_disorder_assembly
_atom_site_disorder_group
K1 K 0.30162(6) 0.57579(5) 0.28212(4) 0.02193(15) Uani 1 1 d . . . . .
H1 H -0.066(3) 0.653(2) 0.2077(19) 0.015(8) Uiso 1 1 d . . . . .
O1 O -0.10721(19) 0.46376(15) 0.08754(12) 0.0227(5) Uani 1 1 d . . . . .
Si1 Si 0.23998(8) 0.80353(6) 0.45967(5) 0.01990(18) Uani 1 1 d . . . . .
N1 N 0.2103(2) 0.73563(17) 0.35054(15) 0.0195(5) Uani 1 1 d . . . . .
P1 P 0.14398(7) 0.74132(5) 0.27141(5) 0.01579(16) Uani 1 1 d . . . . .
S1 S -0.01436(7) 0.52333(5) 0.16689(4) 0.01581(16) Uani 1 1 d . . . . .
C1 C 0.0025(3) 0.6430(2) 0.20991(19) 0.0179(6) Uani 1 1 d . . . . .
K2 K 0.22840(6) 0.48707(5) 0.01790(4) 0.01994(15) Uani 1 1 d . . . . .
O2 O 0.11236(18) 0.51871(14) 0.15963(12) 0.0189(4) Uani 1 1 d . . . . .
Si2 Si 0.31539(8) 0.37268(6) 0.33746(5) 0.02027(19) Uani 1 1 d . . . . .
N2 N 0.3154(2) 0.38463(18) 0.24201(15) 0.0190(5) Uani 1 1 d . . . . .
P2 P 0.36265(7) 0.33499(5) 0.15544(5) 0.01540(16) Uani 1 1 d . . . . .
S2 S 0.54231(7) 0.52510(5) 0.15398(4) 0.01645(16) Uani 1 1 d . . . . .
C2 C 0.1024(3) 0.8526(2) 0.30187(17) 0.0163(6) Uani 1 1 d . . . . .
C38 C 0.6579(3) 0.7665(2) 0.3860(2) 0.0323(8) Uani 1 1 d . . . . .
H38 H 0.6549 0.8323 0.4099 0.039 Uiso 1 1 calc R U . . .
C13 C 0.2285(3) 0.7226(2) 0.11075(19) 0.0199(6) Uani 1 1 d . . . . .
H13 H 0.1407 0.6843 0.0849 0.024 Uiso 1 1 calc R U . . .
C17 C -0.1651(3) 0.3645(3) 0.3464(2) 0.0369(8) Uani 1 1 d . . . . .
H17 H -0.1982 0.3317 0.3839 0.044 Uiso 1 1 calc R U . . .
C11 C 0.4475(3) 0.7986(2) 0.0962(2) 0.0272(7) Uani 1 1 d . . . . .
H11 H 0.5109 0.8125 0.0609 0.033 Uiso 1 1 calc R U . . .
C15 C -0.1382(3) 0.3568(2) 0.2032(2) 0.0334(8) Uani 1 1 d . . . . .
H15 H -0.1518 0.3181 0.1421 0.040 Uiso 1 1 calc R U . . .
C14 C -0.0754(3) 0.4610(2) 0.23721(18) 0.0176(6) Uani 1 1 d . . . . .
C44 C 0.3483(4) 0.5001(3) 0.4276(2) 0.0341(8) Uani 1 1 d . . . . .
H44C H 0.426(4) 0.554(3) 0.424(3) 0.060(12) Uiso 1 1 d . . . . .
H44B H 0.358(3) 0.499(3) 0.485(2) 0.045(10) Uiso 1 1 d . . . . .
H44A H 0.270(3) 0.518(2) 0.4251(18) 0.017(7) Uiso 1 1 d . . . . .
C16 C -0.1818(4) 0.3082(3) 0.2579(2) 0.0409(9) Uani 1 1 d . . . . .
H16 H -0.2232 0.2360 0.2345 0.049 Uiso 1 1 calc R U . . .
C40 C 0.7162(3) 0.6392(3) 0.4030(2) 0.0327(8) Uani 1 1 d . . . . .
H40 H 0.7543 0.6175 0.4385 0.039 Uiso 1 1 calc R U . . .
C39 C 0.7121(3) 0.7348(3) 0.4377(2) 0.0348(8) Uani 1 1 d . . . . .
H39 H 0.7467 0.7788 0.4971 0.042 Uiso 1 1 calc R U . . .
C3 C -0.0082(3) 0.8516(2) 0.33835(19) 0.0227(7) Uani 1 1 d . . . . .
H3 H -0.0660 0.7906 0.3408 0.027 Uiso 1 1 calc R U . . .
O3 O 0.42575(18) 0.54328(15) 0.14330(12) 0.0196(4) Uani 1 1 d . . . . .
C4 C -0.0344(3) 0.9382(2) 0.3708(2) 0.0283(7) Uani 1 1 d . . . . .
H4 H -0.1102 0.9368 0.3954 0.034 Uiso 1 1 calc R U . . .
O4 O 0.64228(19) 0.56064(15) 0.10729(13) 0.0238(5) Uani 1 1 d . . . . .
C5 C 0.0491(3) 1.0274(2) 0.3677(2) 0.0270(7) Uani 1 1 d . . . . .
H5 H 0.0312 1.0873 0.3906 0.032 Uiso 1 1 calc R U . . .
C6 C 0.1580(3) 1.0290(2) 0.3313(2) 0.0268(7) Uani 1 1 d . . . . .
H6 H 0.2152 1.0902 0.3287 0.032 Uiso 1 1 calc R U . . .
C7 C 0.1849(3) 0.9423(2) 0.29862(18) 0.0208(6) Uani 1 1 d . . . . .
H7 H 0.2605 0.9441 0.2737 0.025 Uiso 1 1 calc R U . . .
C8 C 0.2627(3) 0.7598(2) 0.20006(19) 0.0173(6) Uani 1 1 d . . . . .
C9 C 0.3908(3) 0.8162(2) 0.2365(2) 0.0236(7) Uani 1 1 d . . . . .
H9 H 0.4158 0.8413 0.2976 0.028 Uiso 1 1 calc R U . . .
C10 C 0.4825(3) 0.8363(2) 0.1850(2) 0.0292(7) Uani 1 1 d . . . . .
H10 H 0.5700 0.8762 0.2108 0.035 Uiso 1 1 calc R U . . .
C12 C 0.3210(3) 0.7407(2) 0.0584(2) 0.0249(7) Uani 1 1 d . . . . .
H12 H 0.2970 0.7134 -0.0030 0.030 Uiso 1 1 calc R U . . .
C21 C 0.2958(3) 0.9445(2) 0.4964(2) 0.0342(8) Uani 1 1 d . . . . .
H21A H 0.3191 0.9776 0.5600 0.051 Uiso 1 1 calc R U . . .
H21B H 0.2266 0.9611 0.4786 0.051 Uiso 1 1 calc R U . . .
H21C H 0.3708 0.9688 0.4700 0.051 Uiso 1 1 calc R U . . .
C20 C 0.0958(3) 0.7649(3) 0.5114(2) 0.0325(8) Uani 1 1 d . . . . .
H20A H 0.1170 0.8062 0.5744 0.049 Uiso 1 1 calc R U . . .
H20B H 0.0688 0.6927 0.5002 0.049 Uiso 1 1 calc R U . . .
H20C H 0.0258 0.7755 0.4868 0.049 Uiso 1 1 calc R U . . .
C19 C -0.0553(3) 0.5168(2) 0.3254(2) 0.0312(8) Uani 1 1 d . . . . .
H19 H -0.0104 0.5886 0.3491 0.037 Uiso 1 1 calc R U . . .
C18 C -0.1008(4) 0.4678(3) 0.3797(2) 0.0376(9) Uani 1 1 d . . . . .
H18 H -0.0870 0.5065 0.4408 0.045 Uiso 1 1 calc R U . . .
C22 C 0.3695(3) 0.7813(3) 0.5082(2) 0.0301(7) Uani 1 1 d . . . . .
H22A H 0.3873 0.8204 0.5714 0.045 Uiso 1 1 calc R U . . .
H22B H 0.4476 0.8031 0.4835 0.045 Uiso 1 1 calc R U . . .
H22C H 0.3418 0.7085 0.4950 0.045 Uiso 1 1 calc R U . . .
C32 C 0.1725(3) 0.2413(2) -0.0883(2) 0.0240(7) Uani 1 1 d . . . . .
H32 H 0.196(3) 0.230(2) -0.148(2) 0.027(8) Uiso 1 1 d . . . . .
C31 C 0.2685(3) 0.2787(2) -0.01837(19) 0.0194(6) Uani 1 1 d . . . . .
H31 H 0.357(3) 0.296(2) -0.0228(18) 0.013(7) Uiso 1 1 d . . . . .
C30 C 0.2386(3) 0.2947(2) 0.06472(18) 0.0175(6) Uani 1 1 d . . . . .
C29 C 0.2613(3) 0.1361(2) 0.1361(2) 0.0256(7) Uani 1 1 d . . . . .
H29 H 0.1818 0.1439 0.1334 0.031 Uiso 1 1 calc R U . . .
C28 C 0.2626(3) 0.0461(2) 0.1346(2) 0.0337(8) Uani 1 1 d . . . . .
H28 H 0.1844 -0.0077 0.1302 0.040 Uiso 1 1 calc R U . . .
C27 C 0.3774(4) 0.0349(3) 0.1397(3) 0.0426(9) Uani 1 1 d . . . . .
H27 H 0.3789 -0.0268 0.1390 0.051 Uiso 1 1 calc R U . . .
C26 C 0.4890(4) 0.1118(3) 0.1456(3) 0.0467(10) Uani 1 1 d . . . . .
H26 H 0.5683 0.1039 0.1498 0.056 Uiso 1 1 calc R U . . .
C25 C 0.4881(3) 0.2017(3) 0.1456(2) 0.0362(8) Uani 1 1 d . . . . .
H25 H 0.5665 0.2544 0.1485 0.043 Uiso 1 1 calc R U . . .
C24 C 0.3737(3) 0.2153(2) 0.14147(19) 0.0218(7) Uani 1 1 d . . . . .
C23 C 0.5073(3) 0.4054(2) 0.13538(19) 0.0184(6) Uani 1 1 d . . . . .
H23 H 0.558(4) 0.381(3) 0.121(2) 0.041(11) Uiso 1 1 d . . . . .
C33 C 0.0461(3) 0.2194(2) -0.0759(2) 0.0256(7) Uani 1 1 d . . . . .
H33 H -0.0199 0.1924 -0.1241 0.031 Uiso 1 1 calc R U . . .
C34 C 0.0160(3) 0.2368(2) 0.0066(2) 0.0258(7) Uani 1 1 d . . . . .
H34 H -0.0708 0.2227 0.0153 0.031 Uiso 1 1 calc R U . . .
C35 C 0.1116(3) 0.2745(2) 0.07680(19) 0.0206(6) Uani 1 1 d . . . . .
H35 H 0.0902 0.2868 0.1335 0.025 Uiso 1 1 calc R U . . .
C36 C 0.6097(3) 0.6067(2) 0.26585(18) 0.0180(6) Uani 1 1 d . . . . .
C37 C 0.6084(3) 0.7038(2) 0.3006(2) 0.0264(7) Uani 1 1 d . . . . .
H37 H 0.578(3) 0.724(2) 0.264(2) 0.025(9) Uiso 1 1 d . . . . .
C41 C 0.6650(3) 0.5750(2) 0.31698(19) 0.0241(7) Uani 1 1 d . . . . .
H41 H 0.6678 0.5091 0.2931 0.029 Uiso 1 1 calc R U . . .
C42 C 0.4355(3) 0.3242(3) 0.3612(2) 0.0328(8) Uani 1 1 d . . . . .
H42A H 0.4339 0.3256 0.4199 0.049 Uiso 1 1 calc R U . . .
H42B H 0.5214 0.3676 0.3577 0.049 Uiso 1 1 calc R U . . .
H42C H 0.4141 0.2541 0.3185 0.049 Uiso 1 1 calc R U . . .
C43 C 0.1553(3) 0.2882(2) 0.3456(2) 0.0278(7) Uani 1 1 d . . . . .
H43A H 0.1378 0.2176 0.3056 0.042 Uiso 1 1 calc R U . . .
H43B H 0.0893 0.3092 0.3301 0.042 Uiso 1 1 calc R U . . .
H43C H 0.1543 0.2931 0.4054 0.042 Uiso 1 1 calc R U . . .
O1_1 O 0.7169(2) 0.03144(19) 0.16518(16) 0.0400(6) Uani 1 1 d . . . . .
C2_1 C 0.8737(3) 0.0069(3) 0.0754(2) 0.0390(9) Uani 1 1 d . . . . .
H2A_1 H 0.8600 -0.0661 0.0492 0.047 Uiso 1 1 calc R U . . .
H2B_1 H 0.9272 0.0415 0.0415 0.047 Uiso 1 1 calc R U . . .
C3_1 C 0.9329(4) 0.0556(3) 0.1681(3) 0.0530(11) Uani 1 1 d . . . . .
H3A_1 H 0.9789 0.1301 0.1874 0.064 Uiso 1 1 calc R U . . .
H3B_1 H 0.9937 0.0264 0.1784 0.064 Uiso 1 1 calc R U . . .
C4_1 C 0.8214(4) 0.0323(3) 0.2141(3) 0.0484(10) Uani 1 1 d . . . . .
H4A_1 H 0.8005 -0.0349 0.2163 0.058 Uiso 1 1 calc R U . . .
H4B_1 H 0.8407 0.0849 0.2744 0.058 Uiso 1 1 calc R U . . .
C1_1 C 0.7464(4) 0.0207(3) 0.0799(2) 0.0415(9) Uani 1 1 d . . . . .
H1A_1 H 0.7539 0.0821 0.0706 0.050 Uiso 1 1 calc R U . . .
H1B_1 H 0.6780 -0.0393 0.0346 0.050 Uiso 1 1 calc R U . . .

loop_
_atom_site_aniso_label
_atom_site_aniso_U_11
_atom_site_aniso_U_22
_atom_site_aniso_U_33
_atom_site_aniso_U_23
_atom_site_aniso_U_13
_atom_site_aniso_U_12
K1 0.0248(4) 0.0278(4) 0.0207(3) 0.0104(3) 0.0054(3) 0.0179(3)
O1 0.0264(12) 0.0228(11) 0.0180(10) 0.0085(9) -0.0022(9) 0.0083(9)
Si1 0.0208(4) 0.0213(4) 0.0196(4) 0.0079(3) 0.0028(3) 0.0110(4)
N1 0.0227(14) 0.0201(13) 0.0216(13) 0.0100(11) 0.0059(11) 0.0132(11)
P1 0.0163(4) 0.0174(4) 0.0178(4) 0.0087(3) 0.0053(3) 0.0095(3)
S1 0.0163(4) 0.0186(4) 0.0157(3) 0.0088(3) 0.0038(3) 0.0082(3)
C1 0.0136(15) 0.0230(16) 0.0231(16) 0.0125(13) 0.0062(12) 0.0102(13)
K2 0.0215(3) 0.0287(4) 0.0175(3) 0.0118(3) 0.0060(3) 0.0158(3)
O2 0.0186(11) 0.0207(10) 0.0218(10) 0.0093(9) 0.0082(8) 0.0118(9)
Si2 0.0207(4) 0.0222(4) 0.0175(4) 0.0096(3) 0.0024(3) 0.0064(4)
N2 0.0184(13) 0.0224(13) 0.0218(13) 0.0118(11) 0.0048(10) 0.0108(11)
P2 0.0156(4) 0.0167(4) 0.0172(4) 0.0080(3) 0.0029(3) 0.0089(3)
S2 0.0147(4) 0.0204(4) 0.0168(3) 0.0091(3) 0.0047(3) 0.0080(3)
C2 0.0194(15) 0.0170(14) 0.0153(14) 0.0071(12) 0.0016(12) 0.0097(13)
C38 0.0197(17) 0.0227(17) 0.0378(19) -0.0010(15) 0.0061(15) 0.0042(14)
C13 0.0198(16) 0.0177(15) 0.0247(16) 0.0095(13) 0.0065(13) 0.0091(13)
C17 0.036(2) 0.041(2) 0.044(2) 0.0318(18) 0.0111(17) 0.0092(17)
C11 0.0250(18) 0.0295(17) 0.0400(19) 0.0225(15) 0.0199(15) 0.0157(15)
C15 0.040(2) 0.0255(18) 0.0297(18) 0.0138(15) 0.0022(15) 0.0047(16)
C14 0.0124(14) 0.0257(16) 0.0212(15) 0.0148(13) 0.0029(12) 0.0089(13)
C44 0.047(2) 0.0306(19) 0.0203(17) 0.0111(15) 0.0042(16) 0.0091(19)
C16 0.046(2) 0.0287(19) 0.046(2) 0.0225(17) 0.0086(18) 0.0039(17)
C40 0.033(2) 0.037(2) 0.0238(17) 0.0148(15) 0.0012(14) 0.0060(16)
C39 0.0256(19) 0.037(2) 0.0206(17) 0.0013(15) 0.0024(14) -0.0006(16)
C3 0.0219(16) 0.0201(15) 0.0270(16) 0.0095(13) 0.0062(13) 0.0091(14)
O3 0.0186(11) 0.0248(11) 0.0208(10) 0.0114(9) 0.0040(8) 0.0120(9)
C4 0.0229(17) 0.0301(18) 0.0338(18) 0.0109(15) 0.0070(14) 0.0147(15)
O4 0.0220(11) 0.0275(11) 0.0252(11) 0.0140(10) 0.0109(9) 0.0098(10)
C5 0.0327(19) 0.0228(16) 0.0283(17) 0.0063(14) 0.0044(14) 0.0184(15)
C6 0.0331(19) 0.0199(16) 0.0283(17) 0.0106(14) 0.0047(14) 0.0103(15)
C7 0.0225(16) 0.0224(16) 0.0218(15) 0.0107(13) 0.0054(13) 0.0115(13)
C8 0.0164(15) 0.0139(14) 0.0262(16) 0.0100(12) 0.0068(12) 0.0091(12)
C9 0.0224(17) 0.0242(16) 0.0279(16) 0.0140(14) 0.0035(13) 0.0094(14)
C10 0.0166(16) 0.0342(18) 0.045(2) 0.0231(16) 0.0076(14) 0.0111(15)
C12 0.0291(18) 0.0267(16) 0.0238(16) 0.0133(14) 0.0109(14) 0.0130(15)
C21 0.044(2) 0.0256(17) 0.0273(18) 0.0049(15) -0.0062(16) 0.0137(17)
C20 0.033(2) 0.044(2) 0.0234(17) 0.0115(15) 0.0099(15) 0.0198(17)
C19 0.041(2) 0.0256(17) 0.0262(17) 0.0140(14) 0.0062(15) 0.0083(16)
C18 0.053(2) 0.037(2) 0.0232(17) 0.0177(16) 0.0088(17) 0.0117(18)
C22 0.0308(19) 0.0392(19) 0.0276(17) 0.0160(15) 0.0019(14) 0.0193(16)
C32 0.0311(19) 0.0200(16) 0.0204(16) 0.0084(13) 0.0006(14) 0.0093(14)
C31 0.0213(17) 0.0177(15) 0.0223(16) 0.0102(13) 0.0033(13) 0.0087(14)
C30 0.0190(15) 0.0161(14) 0.0188(14) 0.0070(12) 0.0009(12) 0.0083(13)
C29 0.0303(18) 0.0226(16) 0.0264(16) 0.0110(14) 0.0025(14) 0.0118(15)
C28 0.043(2) 0.0212(17) 0.0365(19) 0.0135(15) 0.0025(16) 0.0101(16)
C27 0.059(3) 0.032(2) 0.052(2) 0.0228(18) 0.009(2) 0.028(2)
C26 0.047(2) 0.051(2) 0.067(3) 0.033(2) 0.017(2) 0.037(2)
C25 0.0286(19) 0.037(2) 0.055(2) 0.0267(18) 0.0087(17) 0.0176(17)
C24 0.0248(17) 0.0211(16) 0.0226(15) 0.0088(13) 0.0036(13) 0.0123(14)
C23 0.0145(15) 0.0232(16) 0.0186(15) 0.0058(13) 0.0036(12) 0.0113(14)
C33 0.0256(18) 0.0225(16) 0.0257(16) 0.0103(14) -0.0065(13) 0.0058(14)
C34 0.0173(16) 0.0308(17) 0.0293(17) 0.0148(15) 0.0000(13) 0.0067(14)
C35 0.0207(16) 0.0216(15) 0.0213(15) 0.0111(13) 0.0041(12) 0.0078(13)
C36 0.0106(14) 0.0196(15) 0.0201(15) 0.0070(12) 0.0035(11) 0.0030(12)
C37 0.0196(17) 0.0264(18) 0.0307(18) 0.0097(15) 0.0042(14) 0.0083(14)
C41 0.0241(17) 0.0251(16) 0.0217(15) 0.0112(13) 0.0018(13) 0.0061(14)
C42 0.0321(19) 0.040(2) 0.0306(18) 0.0200(16) -0.0013(15) 0.0134(17)
C43 0.0251(18) 0.0321(18) 0.0273(17) 0.0156(15) 0.0065(14) 0.0082(15)
O1_1 0.0344(14) 0.0585(16) 0.0419(14) 0.0289(13) 0.0102(11) 0.0253(13)
C2_1 0.029(2) 0.0337(19) 0.052(2) 0.0158(18) 0.0091(17) 0.0105(16)
C3_1 0.033(2) 0.059(3) 0.054(3) 0.013(2) -0.0009(19) 0.017(2)
C4_1 0.035(2) 0.062(3) 0.049(2) 0.027(2) -0.0047(18) 0.015(2)
C1_1 0.037(2) 0.052(2) 0.041(2) 0.0216(19) 0.0112(17) 0.0211(19)

loop_
_atom_type_symbol
_atom_type_description
_atom_type_scat_dispersion_real
_atom_type_scat_dispersion_imag
_atom_type_scat_source
C C 0.0033 0.0016 'International Tables Vol C Tables 4.2.6.8 and 6.1.1.4'
H H 0.0000 0.0000 'International Tables Vol C Tables 4.2.6.8 and 6.1.1.4'
K K 0.2009 0.2494 'International Tables Vol C Tables 4.2.6.8 and 6.1.1.4'
N N 0.0061 0.0033 'International Tables Vol C Tables 4.2.6.8 and 6.1.1.4'
O O 0.0106 0.0060 'International Tables Vol C Tables 4.2.6.8 and 6.1.1.4'
P P 0.1023 0.0942 'International Tables Vol C Tables 4.2.6.8 and 6.1.1.4'
S S 0.1246 0.1234 'International Tables Vol C Tables 4.2.6.8 and 6.1.1.4'
Si Si 0.0817 0.0704 'International Tables Vol C Tables 4.2.6.8 and 6.1.1.4'

loop_
_geom_angle_atom_site_label_1
_geom_angle_atom_site_label_2
_geom_angle_atom_site_label_3
_geom_angle
_geom_angle_site_symmetry_1
_geom_angle_site_symmetry_3
O2 K1 O3 80.77(6) . .
O2 K1 N2 98.38(7) . .
O3 K1 N2 74.59(6) . .
O2 K1 N1 78.17(6) . .
O3 K1 N1 124.81(6) . .
N2 K1 N1 158.61(7) . .
O2 K1 C44 135.21(8) . .
O3 K1 C44 119.88(8) . .
N2 K1 C44 57.03(8) . .
N1 K1 C44 110.85(8) . .
O2 K1 C37 130.23(8) . .
O3 K1 C37 58.38(7) . .
N2 K1 C37 96.81(8) . .
N1 K1 C37 101.46(8) . .
C44 K1 C37 92.13(10) . .
O2 K1 C36 128.88(7) . .
O3 K1 C36 48.15(6) . .
N2 K1 C36 73.10(7) . .
N1 K1 C36 125.54(7) . .
C44 K1 C36 82.84(9) . .
C37 K1 C36 24.08(7) . .
O2 K1 S2 100.71(5) . .
O3 K1 S2 21.42(4) . .
N2 K1 S2 63.94(5) . .
N1 K1 S2 137.41(5) . .
C44 K1 S2 99.68(7) . .
C37 K1 S2 46.98(6) . .
C36 K1 S2 29.58(5) . .
O2 K1 Si2 114.58(5) . .
O3 K1 Si2 98.27(4) . .
N2 K1 Si2 26.63(5) . .
N1 K1 Si2 136.87(5) . .
C44 K1 Si2 30.96(6) . .
C37 K1 Si2 99.41(6) . .
C36 K1 Si2 80.04(5) . .
S2 K1 Si2 82.92(2) . .
O2 K1 P1 56.68(4) . .
O3 K1 P1 106.09(4) . .
N2 K1 P1 153.69(5) . .
N1 K1 P1 24.30(5) . .
C44 K1 P1 133.29(7) . .
C37 K1 P1 105.89(6) . .
C36 K1 P1 127.58(5) . .
S2 K1 P1 124.26(2) . .
Si2 K1 P1 151.45(3) . .
O2 K1 S1 17.63(4) . .
O3 K1 S1 98.10(5) . .
N2 K1 S1 106.26(5) . .
N1 K1 S1 65.10(5) . .
C44 K1 S1 126.45(8) . .
C37 K1 S1 141.32(6) . .
C36 K1 S1 145.88(5) . .
S2 K1 S1 118.31(2) . .
Si2 K1 S1 115.15(2) . .
P1 K1 S1 47.433(18) . .
O2 K1 P2 90.28(5) . .
O3 K1 P2 53.80(4) . .
N2 K1 P2 21.13(5) . .
N1 K1 P2 168.30(5) . .
C44 K1 P2 76.10(7) . .
C37 K1 P2 87.36(6) . .
C36 K1 P2 63.59(5) . .
S2 K1 P2 46.228(17) . .
Si2 K1 P2 47.108(19) . .
P1 K1 P2 145.50(2) . .
S1 K1 P2 103.22(2) . .
O2 K1 H44C 152.9(8) . .
O3 K1 H44C 111.1(8) . .
N2 K1 H44C 63.8(8) . .
N1 K1 H44C 110.6(8) . .
C44 K1 H44C 17.9(8) . .
C37 K1 H44C 74.5(8) . .
C36 K1 H44C 68.0(8) . .
S2 K1 H44C 89.7(8) . .
Si2 K1 H44C 41.5(8) . .
P1 K1 H44C 134.9(8) . .
S1 K1 H44C 143.7(8) . .
P2 K1 H44C 79.0(8) . .
O2 K1 H44A 123.2(6) . .
O3 K1 H44A 137.2(6) . .
N2 K1 H44A 67.6(6) . .
N1 K1 H44A 96.3(6) . .
C44 K1 H44A 18.3(6) . .
C37 K1 H44A 106.5(6) . .
C36 K1 H44A 100.5(6) . .
S2 K1 H44A 117.7(6) . .
Si2 K1 H44A 41.3(6) . .
P1 K1 H44A 116.7(6) . .
S1 K1 H44A 110.9(6) . .
P2 K1 H44A 88.4(6) . .
H44C K1 H44A 33.0(10) . .
S1 O1 K2 133.44(11) . 2_565
N1 Si1 C22 109.00(13) . .
N1 Si1 C20 112.17(14) . .
C22 Si1 C20 107.72(15) . .
N1 Si1 C21 115.39(13) . .
C22 Si1 C21 106.08(15) . .
C20 Si1 C21 106.06(16) . .
N1 Si1 K1 39.65(8) . .
C22 Si1 K1 70.90(10) . .
C20 Si1 K1 114.77(11) . .
C21 Si1 K1 138.04(12) . .
P1 N1 Si1 134.44(15) . .
P1 N1 K1 107.47(11) . .
Si1 N1 K1 118.05(11) . .
N1 P1 C1 119.63(13) . .
N1 P1 C2 113.38(13) . .
C1 P1 C2 102.52(14) . .
N1 P1 C8 107.09(13) . .
C1 P1 C8 109.06(14) . .
C2 P1 C8 104.09(12) . .
N1 P1 K1 48.23(9) . .
C1 P1 K1 95.02(10) . .
C2 P1 K1 160.05(9) . .
C8 P1 K1 78.60(9) . .
O1 S1 O2 115.22(12) . .
O1 S1 C1 112.70(13) . .
O2 S1 C1 108.95(13) . .
O1 S1 C14 104.15(12) . .
O2 S1 C14 103.63(12) . .
C1 S1 C14 111.76(14) . .
O1 S1 K1 146.45(9) . .
O2 S1 K1 32.80(8) . .
C1 S1 K1 93.87(11) . .
C14 S1 K1 83.09(9) . .
O1 S1 K2 84.54(9) . .
O2 S1 K2 34.31(8) . .
C1 S1 K2 110.62(10) . .
C14 S1 K2 128.70(9) . .
K1 S1 K2 66.501(19) . .
S1 C1 P1 123.05(18) . .
S1 C1 H1 116(2) . .
P1 C1 H1 120(2) . .
O4 K2 O2 169.60(6) 2_665 .
O4 K2 O1 85.54(6) 2_665 2_565
O2 K2 O1 104.58(6) . 2_565
O4 K2 O3 93.29(6) 2_665 .
O2 K2 O3 79.25(6) . .
O1 K2 O3 149.17(6) 2_565 .
O4 K2 C31 66.36(7) 2_665 .
O2 K2 C31 104.49(7) . .
O1 K2 C31 130.14(7) 2_565 .
O3 K2 C31 76.00(7) . .
O4 K2 C32 63.14(7) 2_665 .
O2 K2 C32 110.77(7) . .
O1 K2 C32 106.45(7) 2_565 .
O3 K2 C32 100.33(7) . .
C31 K2 C32 24.37(7) . .
O4 K2 C13 121.16(7) 2_665 .
O2 K2 C13 66.42(6) . .
O1 K2 C13 65.74(7) 2_565 .
O3 K2 C13 89.18(7) . .
C31 K2 C13 164.10(7) . .
C32 K2 C13 169.51(8) . .
O4 K2 C30 89.41(7) 2_665 .
O2 K2 C30 80.95(6) . .
O1 K2 C30 144.91(7) 2_565 .
O3 K2 C30 65.72(6) . .
C31 K2 C30 24.17(7) . .
C32 K2 C30 42.11(7) . .
C13 K2 C30 142.29(7) . .
O4 K2 C12 97.75(7) 2_665 .
O2 K2 C12 89.26(6) . .
O1 K2 C12 62.00(7) 2_565 .
O3 K2 C12 87.76(7) . .
C31 K2 C12 156.07(8) . .
C32 K2 C12 159.40(8) . .
C13 K2 C12 23.56(7) . .
C30 K2 C12 152.94(7) . .
O4 K2 S1 169.16(5) 2_665 .
O2 K2 S1 17.81(4) . .
O1 K2 S1 87.88(5) 2_565 .
O3 K2 S1 96.77(4) . .
C31 K2 S1 112.24(6) . .
C32 K2 S1 110.81(6) . .
C13 K2 S1 63.21(5) . .
C30 K2 S1 91.04(5) . .
C12 K2 S1 86.71(5) . .
O4 K2 K1 133.62(5) 2_665 .
O2 K2 K1 38.59(4) . .
O1 K2 K1 135.04(5) 2_565 .
O3 K2 K1 40.66(4) . .
C31 K2 K1 91.18(5) . .
C32 K2 K1 110.94(5) . .
C13 K2 K1 73.58(5) . .
C30 K2 K1 69.07(5) . .
C12 K2 K1 87.57(5) . .
S1 K2 K1 56.147(16) . .
S1 O2 K1 129.56(11) . .
S1 O2 K2 127.87(11) . .
K1 O2 K2 101.41(6) . .
N2 Si2 C43 111.78(13) . .
N2 Si2 C42 115.13(14) . .
C43 Si2 C42 107.47(15) . .
N2 Si2 C44 108.63(14) . .
C43 Si2 C44 105.37(16) . .
C42 Si2 C44 107.96(17) . .
N2 Si2 K1 48.60(8) . .
C43 Si2 K1 112.74(10) . .
C42 Si2 K1 139.80(11) . .
C44 Si2 K1 61.45(11) . .
P2 N2 Si2 133.31(15) . .
P2 N2 K1 118.34(12) . .
Si2 N2 K1 104.77(11) . .
N2 P2 C23 118.55(14) . .
N2 P2 C24 113.08(13) . .
C23 P2 C24 105.30(14) . .
N2 P2 C30 108.33(13) . .
C23 P2 C30 108.26(13) . .
C24 P2 C30 101.98(13) . .
N2 P2 K1 40.54(9) . .
C23 P2 K1 91.23(10) . .
C24 P2 K1 153.53(10) . .
C30 P2 K1 91.94(9) . .
O4 S2 O3 116.17(12) . .
O4 S2 C23 111.73(14) . .
O3 S2 C23 110.85(13) . .
O4 S2 C36 103.61(13) . .
O3 S2 C36 102.71(12) . .
C23 S2 C36 111.11(14) . .
O4 S2 K1 147.04(9) . .
O3 S2 K1 42.50(8) . .
C23 S2 K1 100.75(11) . .
C36 S2 K1 68.08(9) . .
C7 C2 C3 118.7(3) . .
C7 C2 P1 121.7(2) . .
C3 C2 P1 119.3(2) . .
C37 C38 C39 120.4(3) . .
C37 C38 H38 119.8 . .
C39 C38 H38 119.8 . .
C8 C13 C12 120.7(3) . .
C8 C13 K2 108.98(17) . .
C12 C13 K2 81.74(17) . .
C8 C13 H13 119.6 . .
C12 C13 H13 119.6 . .
K2 C13 H13 79.4 . .
C18 C17 C16 119.5(3) . .
C18 C17 H17 120.3 . .
C16 C17 H17 120.3 . .
C12 C11 C10 120.2(3) . .
C12 C11 H11 119.9 . .
C10 C11 H11 119.9 . .
C14 C15 C16 120.1(3) . .
C14 C15 H15 120.0 . .
C16 C15 H15 120.0 . .
C19 C14 C15 120.0(3) . .
C19 C14 S1 119.9(2) . .
C15 C14 S1 120.0(2) . .
Si2 C44 K1 87.60(12) . .
Si2 C44 H44C 112(2) . .
K1 C44 H44C 67(2) . .
Si2 C44 H44B 112(2) . .
K1 C44 H44B 160(2) . .
H44C C44 H44B 109(3) . .
Si2 C44 H44A 108.7(17) . .
K1 C44 H44A 61.1(16) . .
H44C C44 H44A 110(3) . .
H44B C44 H44A 105(3) . .
C17 C16 C15 120.0(3) . .
C17 C16 H16 120.0 . .
C15 C16 H16 120.0 . .
C39 C40 C41 120.2(3) . .
C39 C40 H40 119.9 . .
C41 C40 H40 119.9 . .
C38 C39 C40 119.8(3) . .
C38 C39 H39 120.1 . .
C40 C39 H39 120.1 . .
C4 C3 C2 120.4(3) . .
C4 C3 H3 119.8 . .
C2 C3 H3 119.8 . .
S2 O3 K1 116.09(10) . .
S2 O3 K2 139.89(11) . .
K1 O3 K2 98.56(6) . .
C3 C4 C5 120.3(3) . .
C3 C4 H4 119.9 . .
C5 C4 H4 119.9 . .
S2 O4 K2 147.20(12) . 2_665
C6 C5 C4 119.8(3) . .
C6 C5 H5 120.1 . .
C4 C5 H5 120.1 . .
C5 C6 C7 120.2(3) . .
C5 C6 H6 119.9 . .
C7 C6 H6 119.9 . .
C6 C7 C2 120.6(3) . .
C6 C7 H7 119.7 . .
C2 C7 H7 119.7 . .
C9 C8 C13 118.7(3) . .
C9 C8 P1 119.1(2) . .
C13 C8 P1 122.1(2) . .
C10 C9 C8 120.7(3) . .
C10 C9 H9 119.7 . .
C8 C9 H9 119.7 . .
C11 C10 C9 120.1(3) . .
C11 C10 H10 119.9 . .
C9 C10 H10 119.9 . .
C11 C12 C13 119.5(3) . .
C11 C12 K2 113.77(19) . .
C13 C12 K2 74.70(16) . .
C11 C12 H12 120.2 . .
C13 C12 H12 120.2 . .
K2 C12 H12 82.1 . .
Si1 C21 H21A 109.5 . .
Si1 C21 H21B 109.5 . .
H21A C21 H21B 109.5 . .
Si1 C21 H21C 109.5 . .
H21A C21 H21C 109.5 . .
H21B C21 H21C 109.5 . .
Si1 C20 H20A 109.5 . .
Si1 C20 H20B 109.5 . .
H20A C20 H20B 109.5 . .
Si1 C20 H20C 109.5 . .
H20A C20 H20C 109.5 . .
H20B C20 H20C 109.5 . .
C14 C19 C18 119.7(3) . .
C14 C19 H19 120.2 . .
C18 C19 H19 120.2 . .
C17 C18 C19 120.7(3) . .
C17 C18 H18 119.6 . .
C19 C18 H18 119.6 . .
Si1 C22 H22A 109.5 . .
Si1 C22 H22B 109.5 . .
H22A C22 H22B 109.5 . .
Si1 C22 H22C 109.5 . .
H22A C22 H22C 109.5 . .
H22B C22 H22C 109.5 . .
C33 C32 C31 120.1(3) . .
C33 C32 K2 88.36(18) . .
C31 C32 K2 73.82(16) . .
C33 C32 H32 120.7(18) . .
C31 C32 H32 119.1(18) . .
K2 C32 H32 108.3(17) . .
C32 C31 C30 120.3(3) . .
C32 C31 K2 81.81(17) . .
C30 C31 K2 84.02(17) . .
C32 C31 H31 123.9(17) . .
C30 C31 H31 115.7(17) . .
K2 C31 H31 103.6(16) . .
C35 C30 C31 119.1(3) . .
C35 C30 P2 120.3(2) . .
C31 C30 P2 120.5(2) . .
C35 C30 K2 86.91(16) . .
C31 C30 K2 71.81(16) . .
P2 C30 K2 113.98(11) . .
C28 C29 C24 121.4(3) . .
C28 C29 H29 119.3 . .
C24 C29 H29 119.3 . .
C27 C28 C29 119.6(3) . .
C27 C28 H28 120.2 . .
C29 C28 H28 120.2 . .
C26 C27 C28 120.1(3) . .
C26 C27 H27 119.9 . .
C28 C27 H27 119.9 . .
C27 C26 C25 120.5(3) . .
C27 C26 H26 119.7 . .
C25 C26 H26 119.7 . .
C24 C25 C26 120.5(3) . .
C24 C25 H25 119.8 . .
C26 C25 H25 119.8 . .
C25 C24 C29 117.9(3) . .
C25 C24 P2 124.3(2) . .
C29 C24 P2 117.4(2) . .
S2 C23 P2 120.09(18) . .
S2 C23 H23 121(3) . .
P2 C23 H23 119(3) . .
C34 C33 C32 119.8(3) . .
C34 C33 H33 120.1 . .
C32 C33 H33 120.1 . .
C33 C34 C35 120.3(3) . .
C33 C34 H34 119.9 . .
C35 C34 H34 119.9 . .
C34 C35 C30 120.3(3) . .
C34 C35 H35 119.8 . .
C30 C35 H35 119.8 . .
C41 C36 C37 119.8(3) . .
C41 C36 S2 120.8(2) . .
C37 C36 S2 119.4(2) . .
C41 C36 K1 115.22(19) . .
C37 C36 K1 73.80(17) . .
S2 C36 K1 82.34(10) . .
C38 C37 C36 120.1(3) . .
C38 C37 K1 109.5(2) . .
C36 C37 K1 82.12(17) . .
C38 C37 H37 123(2) . .
C36 C37 H37 117(2) . .
K1 C37 H37 81(2) . .
C36 C41 C40 119.7(3) . .
C36 C41 H41 120.1 . .
C40 C41 H41 120.1 . .
Si2 C42 H42A 109.5 . .
Si2 C42 H42B 109.5 . .
H42A C42 H42B 109.5 . .
Si2 C42 H42C 109.5 . .
H42A C42 H42C 109.5 . .
H42B C42 H42C 109.5 . .
Si2 C43 H43A 109.5 . .
Si2 C43 H43B 109.5 . .
H43A C43 H43B 109.5 . .
Si2 C43 H43C 109.5 . .
H43A C43 H43C 109.5 . .
H43B C43 H43C 109.5 . .
C4_1 O1_1 C1_1 108.6(3) . .
C3_1 C2_1 C1_1 102.5(3) . .
C3_1 C2_1 H2A_1 111.3 . .
C1_1 C2_1 H2A_1 111.3 . .
C3_1 C2_1 H2B_1 111.3 . .
C1_1 C2_1 H2B_1 111.3 . .
H2A_1 C2_1 H2B_1 109.2 . .
C2_1 C3_1 C4_1 103.6(3) . .
C2_1 C3_1 H3A_1 111.0 . .
C4_1 C3_1 H3A_1 111.0 . .
C2_1 C3_1 H3B_1 111.0 . .
C4_1 C3_1 H3B_1 111.0 . .
H3A_1 C3_1 H3B_1 109.0 . .
O1_1 C4_1 C3_1 106.1(3) . .
O1_1 C4_1 H4A_1 110.5 . .
C3_1 C4_1 H4A_1 110.5 . .
O1_1 C4_1 H4B_1 110.5 . .
C3_1 C4_1 H4B_1 110.5 . .
H4A_1 C4_1 H4B_1 108.7 . .
O1_1 C1_1 C2_1 106.6(3) . .
O1_1 C1_1 H1A_1 110.4 . .
C2_1 C1_1 H1A_1 110.4 . .
O1_1 C1_1 H1B_1 110.4 . .
C2_1 C1_1 H1B_1 110.4 . .
H1A_1 C1_1 H1B_1 108.6 . .

loop_
_geom_bond_atom_site_label_1
_geom_bond_atom_site_label_2
_geom_bond_distance
_geom_bond_site_symmetry_2
K1 O2 2.611(2) .
K1 O3 2.704(2) .
K1 N2 2.817(2) .
K1 N1 2.843(2) .
K1 C44 3.192(4) .
K1 C37 3.262(3) .
K1 C36 3.365(3) .
K1 S2 3.5948(9) .
K1 Si2 3.6310(10) .
K1 P1 3.6367(9) .
K1 S1 3.7161(10) .
K1 P2 3.8144(10) .
K1 H44C 2.94(4) .
K1 H44A 2.84(3) .
O1 S1 1.446(2) .
O1 K2 2.703(2) 2_565
Si1 N1 1.691(2) .
Si1 C22 1.864(3) .
Si1 C20 1.866(3) .
Si1 C21 1.867(3) .
N1 P1 1.569(2) .
P1 C1 1.728(3) .
P1 C2 1.820(3) .
P1 C8 1.823(3) .
S1 O2 1.4602(19) .
S1 C1 1.637(3) .
S1 C14 1.787(3) .
S1 K2 3.7678(9) .
C1 H1 0.84(3) .
K2 O4 2.593(2) 2_665
K2 O2 2.6907(19) .
K2 O1 2.703(2) 2_565
K2 O3 2.711(2) .
K2 C31 3.223(3) .
K2 C32 3.321(3) .
K2 C13 3.354(3) .
K2 C30 3.374(3) .
K2 C12 3.441(3) .
Si2 N2 1.683(2) .
Si2 C43 1.855(3) .
Si2 C42 1.867(3) .
Si2 C44 1.869(4) .
N2 P2 1.562(2) .
P2 C23 1.726(3) .
P2 C24 1.813(3) .
P2 C30 1.820(3) .
S2 O4 1.444(2) .
S2 O3 1.462(2) .
S2 C23 1.639(3) .
S2 C36 1.790(3) .
C2 C7 1.385(4) .
C2 C3 1.392(4) .
C38 C37 1.364(5) .
C38 C39 1.375(5) .
C38 H38 0.9500 .
C13 C8 1.384(4) .
C13 C12 1.390(4) .
C13 H13 0.9500 .
C17 C18 1.365(5) .
C17 C16 1.380(5) .
C17 H17 0.9500 .
C11 C12 1.375(4) .
C11 C10 1.376(5) .
C11 H11 0.9500 .
C15 C14 1.374(4) .
C15 C16 1.382(5) .
C15 H15 0.9500 .
C14 C19 1.370(4) .
C44 H44C 0.99(4) .
C44 H44B 0.98(4) .
C44 H44A 1.02(3) .
C16 H16 0.9500 .
C40 C39 1.378(5) .
C40 C41 1.379(4) .
C40 H40 0.9500 .
C39 H39 0.9500 .
C3 C4 1.374(4) .
C3 H3 0.9500 .
C4 C5 1.381(4) .
C4 H4 0.9500 .
O4 K2 2.593(2) 2_665
C5 C6 1.372(4) .
C5 H5 0.9500 .
C6 C7 1.380(4) .
C6 H6 0.9500 .
C7 H7 0.9500 .
C8 C9 1.382(4) .
C9 C10 1.380(4) .
C9 H9 0.9500 .
C10 H10 0.9500 .
C12 H12 0.9500 .
C21 H21A 0.9800 .
C21 H21B 0.9800 .
C21 H21C 0.9800 .
C20 H20A 0.9800 .
C20 H20B 0.9800 .
C20 H20C 0.9800 .
C19 C18 1.385(4) .
C19 H19 0.9500 .
C18 H18 0.9500 .
C22 H22A 0.9800 .
C22 H22B 0.9800 .
C22 H22C 0.9800 .
C32 C33 1.381(4) .
C32 C31 1.385(4) .
C32 H32 1.01(3) .
C31 C30 1.389(4) .
C31 H31 0.95(3) .
C30 C35 1.389(4) .
C29 C28 1.378(4) .
C29 C24 1.386(4) .
C29 H29 0.9500 .
C28 C27 1.373(5) .
C28 H28 0.9500 .
C27 C26 1.359(5) .
C27 H27 0.9500 .
C26 C25 1.385(5) .
C26 H26 0.9500 .
C25 C24 1.384(4) .
C25 H25 0.9500 .
C23 H23 0.79(4) .
C33 C34 1.378(4) .
C33 H33 0.9500 .
C34 C35 1.384(4) .
C34 H34 0.9500 .
C35 H35 0.9500 .
C36 C41 1.377(4) .
C36 C37 1.386(4) .
C37 H37 0.89(3) .
C41 H41 0.9500 .
C42 H42A 0.9800 .
C42 H42B 0.9800 .
C42 H42C 0.9800 .
C43 H43A 0.9800 .
C43 H43B 0.9800 .
C43 H43C 0.9800 .
O1_1 C4_1 1.428(4) .
O1_1 C1_1 1.435(4) .
C2_1 C3_1 1.478(5) .
C2_1 C1_1 1.522(5) .
C2_1 H2A_1 0.9900 .
C2_1 H2B_1 0.9900 .
C3_1 C4_1 1.487(5) .
C3_1 H3A_1 0.9900 .
C3_1 H3B_1 0.9900 .
C4_1 H4A_1 0.9900 .
C4_1 H4B_1 0.9900 .
C1_1 H1A_1 0.9900 .
C1_1 H1B_1 0.9900 .

loop_
_geom_torsion_atom_site_label_1
_geom_torsion_atom_site_label_2
_geom_torsion_atom_site_label_3
_geom_torsion_atom_site_label_4
_geom_torsion
_geom_torsion_site_symmetry_1
_geom_torsion_site_symmetry_2
_geom_torsion_site_symmetry_3
_geom_torsion_site_symmetry_4
C22 Si1 N1 P1 -160.8(2) . . . .
C20 Si1 N1 P1 80.0(2) . . . .
C21 Si1 N1 P1 -41.6(3) . . . .
K1 Si1 N1 P1 -177.4(3) . . . .
C22 Si1 N1 K1 16.64(17) . . . .
C20 Si1 N1 K1 -102.56(15) . . . .
C21 Si1 N1 K1 135.84(14) . . . .
Si1 N1 P1 C1 -114.3(2) . . . .
K1 N1 P1 C1 68.09(16) . . . .
Si1 N1 P1 C2 6.9(3) . . . .
K1 N1 P1 C2 -170.74(11) . . . .
Si1 N1 P1 C8 121.1(2) . . . .
K1 N1 P1 C8 -56.51(14) . . . .
Si1 N1 P1 K1 177.6(3) . . . .
K2 O1 S1 O2 -113.95(16) 2_565 . . .
K2 O1 S1 C1 11.9(2) 2_565 . . .
K2 O1 S1 C14 133.26(16) 2_565 . . .
K2 O1 S1 K1 -127.80(12) 2_565 . . .
K2 O1 S1 K2 -98.15(14) 2_565 . . .
O1 S1 C1 P1 -150.77(17) . . . .
O2 S1 C1 P1 -21.6(2) . . . .
C14 S1 C1 P1 92.3(2) . . . .
K1 S1 C1 P1 8.25(18) . . . .
K2 S1 C1 P1 -58.1(2) . . . .
N1 P1 C1 S1 -52.4(2) . . . .
C2 P1 C1 S1 -178.88(18) . . . .
C8 P1 C1 S1 71.2(2) . . . .
K1 P1 C1 S1 -8.45(19) . . . .
O1 S1 O2 K1 -165.87(12) . . . .
C1 S1 O2 K1 66.34(17) . . . .
C14 S1 O2 K1 -52.78(16) . . . .
K2 S1 O2 K1 165.4(2) . . . .
O1 S1 O2 K2 28.73(17) . . . .
C1 S1 O2 K2 -99.06(16) . . . .
C14 S1 O2 K2 141.82(14) . . . .
K1 S1 O2 K2 -165.4(2) . . . .
C43 Si2 N2 P2 -100.9(2) . . . .
C42 Si2 N2 P2 22.1(3) . . . .
C44 Si2 N2 P2 143.2(2) . . . .
K1 Si2 N2 P2 157.4(3) . . . .
C43 Si2 N2 K1 101.69(13) . . . .
C42 Si2 N2 K1 -135.32(13) . . . .
C44 Si2 N2 K1 -14.16(17) . . . .
Si2 N2 P2 C23 -101.8(2) . . . .
K1 N2 P2 C23 53.21(18) . . . .
Si2 N2 P2 C24 22.1(3) . . . .
K1 N2 P2 C24 177.16(12) . . . .
Si2 N2 P2 C30 134.4(2) . . . .
K1 N2 P2 C30 -70.57(15) . . . .
Si2 N2 P2 K1 -155.0(3) . . . .
N1 P1 C2 C7 93.0(3) . . . .
C1 P1 C2 C7 -136.7(2) . . . .
C8 P1 C2 C7 -23.1(3) . . . .
K1 P1 C2 C7 72.4(4) . . . .
N1 P1 C2 C3 -79.9(3) . . . .
C1 P1 C2 C3 50.5(3) . . . .
C8 P1 C2 C3 164.1(2) . . . .
K1 P1 C2 C3 -100.5(3) . . . .
C16 C15 C14 C19 0.3(5) . . . .
C16 C15 C14 S1 177.9(3) . . . .
O1 S1 C14 C19 -147.6(3) . . . .
O2 S1 C14 C19 91.5(3) . . . .
C1 S1 C14 C19 -25.7(3) . . . .
K1 S1 C14 C19 65.8(2) . . . .
K2 S1 C14 C19 118.0(2) . . . .
O1 S1 C14 C15 34.8(3) . . . .
O2 S1 C14 C15 -86.1(3) . . . .
C1 S1 C14 C15 156.7(3) . . . .
K1 S1 C14 C15 -111.9(3) . . . .
K2 S1 C14 C15 -59.6(3) . . . .
N2 Si2 C44 K1 12.06(14) . . . .
C43 Si2 C44 K1 -107.86(12) . . . .
C42 Si2 C44 K1 137.53(12) . . . .
C18 C17 C16 C15 -2.7(6) . . . .
C14 C15 C16 C17 1.7(6) . . . .
C37 C38 C39 C40 -0.2(5) . . . .
C41 C40 C39 C38 -0.6(5) . . . .
C7 C2 C3 C4 -0.3(4) . . . .
P1 C2 C3 C4 172.8(2) . . . .
O4 S2 O3 K1 -147.95(11) . . . .
C23 S2 O3 K1 83.10(15) . . . .
C36 S2 O3 K1 -35.65(14) . . . .
O4 S2 O3 K2 65.1(2) . . . .
C23 S2 O3 K2 -63.8(2) . . . .
C36 S2 O3 K2 177.40(16) . . . .
K1 S2 O3 K2 -146.9(2) . . . .
C2 C3 C4 C5 -0.2(5) . . . .
O3 S2 O4 K2 -111.3(2) . . . 2_665
C23 S2 O4 K2 17.2(3) . . . 2_665
C36 S2 O4 K2 136.9(2) . . . 2_665
K1 S2 O4 K2 -152.52(12) . . . 2_665
C3 C4 C5 C6 0.6(5) . . . .
C4 C5 C6 C7 -0.6(5) . . . .
C5 C6 C7 C2 0.1(5) . . . .
C3 C2 C7 C6 0.3(4) . . . .
P1 C2 C7 C6 -172.5(2) . . . .
C12 C13 C8 C9 0.6(4) . . . .
K2 C13 C8 C9 92.2(3) . . . .
C12 C13 C8 P1 177.9(2) . . . .
K2 C13 C8 P1 -90.5(2) . . . .
N1 P1 C8 C9 -33.4(3) . . . .
C1 P1 C8 C9 -164.2(2) . . . .
C2 P1 C8 C9 86.9(2) . . . .
K1 P1 C8 C9 -72.8(2) . . . .
N1 P1 C8 C13 149.2(2) . . . .
C1 P1 C8 C13 18.4(3) . . . .
C2 P1 C8 C13 -90.4(2) . . . .
K1 P1 C8 C13 109.8(2) . . . .
C13 C8 C9 C10 0.9(4) . . . .
P1 C8 C9 C10 -176.5(2) . . . .
C12 C11 C10 C9 0.0(5) . . . .
C8 C9 C10 C11 -1.2(5) . . . .
C10 C11 C12 C13 1.5(4) . . . .
C10 C11 C12 K2 -83.9(3) . . . .
C8 C13 C12 C11 -1.8(4) . . . .
K2 C13 C12 C11 -109.0(3) . . . .
C8 C13 C12 K2 107.2(3) . . . .
C15 C14 C19 C18 -1.2(5) . . . .
S1 C14 C19 C18 -178.8(3) . . . .
C16 C17 C18 C19 1.8(6) . . . .
C14 C19 C18 C17 0.1(6) . . . .
C33 C32 C31 C30 -0.2(4) . . . .
K2 C32 C31 C30 78.1(2) . . . .
C33 C32 C31 K2 -78.3(3) . . . .
C32 C31 C30 C35 -1.2(4) . . . .
K2 C31 C30 C35 75.7(2) . . . .
C32 C31 C30 P2 175.5(2) . . . .
K2 C31 C30 P2 -107.63(18) . . . .
C32 C31 C30 K2 -76.9(2) . . . .
N2 P2 C30 C35 -24.0(3) . . . .
C23 P2 C30 C35 -153.8(2) . . . .
C24 P2 C30 C35 95.5(2) . . . .
K1 P2 C30 C35 -61.9(2) . . . .
N2 P2 C30 C31 159.3(2) . . . .
C23 P2 C30 C31 29.5(3) . . . .
C24 P2 C30 C31 -81.2(2) . . . .
K1 P2 C30 C31 121.5(2) . . . .
N2 P2 C30 K2 77.01(14) . . . .
C23 P2 C30 K2 -52.75(16) . . . .
C24 P2 C30 K2 -163.48(12) . . . .
K1 P2 C30 K2 39.18(10) . . . .
C24 C29 C28 C27 0.8(5) . . . .
C29 C28 C27 C26 -0.3(6) . . . .
C28 C27 C26 C25 -0.8(6) . . . .
C27 C26 C25 C24 1.4(6) . . . .
C26 C25 C24 C29 -0.9(5) . . . .
C26 C25 C24 P2 171.5(3) . . . .
C28 C29 C24 C25 -0.2(5) . . . .
C28 C29 C24 P2 -173.1(2) . . . .
N2 P2 C24 C25 -110.4(3) . . . .
C23 P2 C24 C25 20.5(3) . . . .
C30 P2 C24 C25 133.5(3) . . . .
K1 P2 C24 C25 -106.3(3) . . . .
N2 P2 C24 C29 62.0(3) . . . .
C23 P2 C24 C29 -167.0(2) . . . .
C30 P2 C24 C29 -54.1(3) . . . .
K1 P2 C24 C29 66.2(3) . . . .
O4 S2 C23 P2 -160.38(16) . . . .
O3 S2 C23 P2 -29.1(2) . . . .
C36 S2 C23 P2 84.5(2) . . . .
K1 S2 C23 P2 13.96(19) . . . .
N2 P2 C23 S2 -44.3(2) . . . .
C24 P2 C23 S2 -171.99(17) . . . .
C30 P2 C23 S2 79.5(2) . . . .
K1 P2 C23 S2 -12.91(18) . . . .
C31 C32 C33 C34 1.3(4) . . . .
K2 C32 C33 C34 -68.9(3) . . . .
C32 C33 C34 C35 -1.0(5) . . . .
C33 C34 C35 C30 -0.4(4) . . . .
C31 C30 C35 C34 1.5(4) . . . .
P2 C30 C35 C34 -175.2(2) . . . .
K2 C30 C35 C34 68.7(3) . . . .
O4 S2 C36 C41 -98.7(2) . . . .
O3 S2 C36 C41 140.0(2) . . . .
C23 S2 C36 C41 21.4(3) . . . .
K1 S2 C36 C41 114.9(2) . . . .
O4 S2 C36 C37 79.9(3) . . . .
O3 S2 C36 C37 -41.4(3) . . . .
C23 S2 C36 C37 -159.9(2) . . . .
K1 S2 C36 C37 -66.5(2) . . . .
O4 S2 C36 K1 146.43(9) . . . .
O3 S2 C36 K1 25.11(10) . . . .
C23 S2 C36 K1 -93.46(13) . . . .
C39 C38 C37 C36 1.6(5) . . . .
C39 C38 C37 K1 93.7(3) . . . .
C41 C36 C37 C38 -2.2(5) . . . .
S2 C36 C37 C38 179.2(2) . . . .
K1 C36 C37 C38 108.0(3) . . . .
C41 C36 C37 K1 -110.2(3) . . . .
S2 C36 C37 K1 71.15(19) . . . .
C37 C36 C41 C40 1.4(5) . . . .
S2 C36 C41 C40 -180.0(2) . . . .
K1 C36 C41 C40 -83.7(3) . . . .
C39 C40 C41 C36 0.0(5) . . . .
C1_1 C2_1 C3_1 C4_1 34.5(4) . . . .
C1_1 O1_1 C4_1 C3_1 18.1(4) . . . .
C2_1 C3_1 C4_1 O1_1 -33.4(4) . . . .
C4_1 O1_1 C1_1 C2_1 4.0(4) . . . .
C3_1 C2_1 C1_1 O1_1 -24.3(4) . . . .
